data_7152455
loop_
_publ_author_name
'Boyd, Derek R.'
'Sharma, Narain D.'
'Malone, John F.'
'McIntyre, Peter B. A.'
'Stevenson, Paul J.'
'Allen, Christopher C. R.'
'Kwit, Marcin'
'Gawronski, Jacek'

_publ_section_title
;
 Structure, stereochemistry and synthesis of enantiopure cyclohexenone
 cis-diol bacterial metabolites derived from phenols.
;
_journal_issue 30
_journal_name_full 'Organic &amp; biomolecular chemistry'
_journal_page_first 6217
_journal_page_last 6229
_journal_paper_doi 10.1039/c2ob25079a
_journal_volume 10
_journal_year 2012
_chemical_absolute_configuration ad
_chemical_formula_moiety 'C7 H9 Cl O3'
_chemical_formula_sum 'C7 H9 Cl O3'
_chemical_formula_weight 176.59
_chemical_name_systematic
;
?
;
_space_group_IT_number 4
_symmetry_cell_setting monoclinic
_symmetry_space_group_name_Hall 'P 2yb'
_symmetry_space_group_name_H-M 'P 1 21 1'
_atom_sites_solution_hydrogens difmap
_atom_sites_solution_primary direct
_atom_sites_solution_secondary difmap
_audit_creation_method SHELXL-97
_cell_angle_alpha 90.00
_cell_angle_beta 92.283(6)
_cell_angle_gamma 90.00
_cell_formula_units_Z 4
_cell_length_a 12.125(2)
_cell_length_b 4.8704(15)
_cell_length_c 14.100(3)
_cell_measurement_reflns_used 38
_cell_measurement_temperature 293(2)
_cell_measurement_theta_max 12.67
_cell_measurement_theta_min 2.23
_cell_volume 832.0(3)
_computing_cell_refinement 'Bruker XSCANS'
_computing_data_collection 'Bruker XSCANS'
_computing_data_reduction 'Bruker XSCANS'
_computing_molecular_graphics 'Bruker SHELXTL'
_computing_publication_material 'Bruker SHELXTL'
_computing_structure_refinement 'SHELXL-97 (Sheldrick, 1997)'
_computing_structure_solution 'SHELXS-97 (Sheldrick, 1990)'
_diffrn_ambient_temperature 293(2)
_diffrn_measured_fraction_theta_full 0.998
_diffrn_measured_fraction_theta_max 0.998
_diffrn_measurement_device_type 'Bruker P4 diffractometer'
_diffrn_measurement_method 'omega scans'
_diffrn_radiation_monochromator graphite
_diffrn_radiation_source 'fine-focus sealed tube'
_diffrn_radiation_type MoK\a
_diffrn_radiation_wavelength 0.71073
_diffrn_reflns_av_R_equivalents 0.0627
_diffrn_reflns_av_sigmaI/netI 0.0585
_diffrn_reflns_limit_h_max 1
_diffrn_reflns_limit_h_min -14
_diffrn_reflns_limit_k_max 1
_diffrn_reflns_limit_k_min -5
_diffrn_reflns_limit_l_max 16
_diffrn_reflns_limit_l_min -16
_diffrn_reflns_number 2129
_diffrn_reflns_theta_full 24.99
_diffrn_reflns_theta_max 24.99
_diffrn_reflns_theta_min 2.17
_diffrn_standards_decay_% 0
_diffrn_standards_interval_count 97
_diffrn_standards_number 3
_exptl_absorpt_coefficient_mu 0.414
_exptl_absorpt_correction_type none
_exptl_crystal_colour colourless
_exptl_crystal_density_diffrn 1.410
_exptl_crystal_density_method 'not measured'
_exptl_crystal_description prisms
_exptl_crystal_F_000 368
_exptl_crystal_size_max 0.50
_exptl_crystal_size_mid 0.20
_exptl_crystal_size_min 0.12
_refine_diff_density_max 0.212
_refine_diff_density_min -0.197
_refine_diff_density_rms 0.047
_refine_ls_abs_structure_details 'Flack H D (1983), Acta Cryst. A39, 876-881'
_refine_ls_abs_structure_Flack 0.08(13)
_refine_ls_extinction_method none
_refine_ls_goodness_of_fit_ref 1.038
_refine_ls_hydrogen_treatment constr
_refine_ls_matrix_type full
_refine_ls_number_parameters 205
_refine_ls_number_reflns 2024
_refine_ls_number_restraints 1
_refine_ls_restrained_S_all 1.038
_refine_ls_R_factor_all 0.0850
_refine_ls_R_factor_gt 0.0503
_refine_ls_shift/su_max 0.000
_refine_ls_shift/su_mean 0.000
_refine_ls_structure_factor_coef Fsqd
_refine_ls_weighting_details 'calc w=1/[\s^2^(Fo^2^)+(0.0631P)^2^+0.0000P] where P=(Fo^2^+2Fc^2^)/3'
_refine_ls_weighting_scheme calc
_refine_ls_wR_factor_gt 0.1098
_refine_ls_wR_factor_ref 0.1266
_reflns_number_gt 1400
_reflns_number_total 2024
_reflns_threshold_expression >2sigma(I)
_cod_data_source_file c2ob25079a.txt
_cod_data_source_block 4iR
_cod_original_sg_symbol_H-M P2(1)
_cod_database_code 7152455

loop_
_symmetry_equiv_pos_as_xyz
'x, y, z'
'-x, y+1/2, -z'

loop_
_atom_site_label
_atom_site_type_symbol
_atom_site_fract_x
_atom_site_fract_y
_atom_site_fract_z
_atom_site_U_iso_or_equiv
_atom_site_adp_type
_atom_site_occupancy
_atom_site_symmetry_multiplicity
_atom_site_calc_flag
_atom_site_refinement_flags
C1A C 0.3081(4) 0.2241(13) 0.7671(4) 0.0564(15) Uani 1 1 d .
O1A O 0.2390(3) 0.0406(11) 0.7589(3) 0.0827(14) Uani 1 1 d .
C2A C 0.3704(4) 0.3170(15) 0.6863(3) 0.0595(15) Uani 1 1 d .
H2A H 0.3500 0.2532 0.6260 0.071 Uiso 1 1 calc R
C3A C 0.4542(4) 0.4872(12) 0.6958(3) 0.0489(13) Uani 1 1 d .
Cl3A Cl 0.52108(13) 0.6021(5) 0.59754(10) 0.0895(6) Uani 1 1 d .
C4A C 0.4948(4) 0.6043(12) 0.7889(3) 0.0502(13) Uani 1 1 d .
H4A H 0.4701 0.7954 0.7930 0.060 Uiso 1 1 calc R
O4A O 0.6117(2) 0.5984(9) 0.7947(3) 0.0660(11) Uani 1 1 d .
H4A' H 0.6355 0.7550 0.8022 0.099 Uiso 1 1 calc R
C5A C 0.4529(4) 0.4471(12) 0.8722(4) 0.0489(13) Uani 1 1 d .
H5A H 0.4645 0.5583 0.9297 0.059 Uiso 1 1 calc R
O5A O 0.5112(3) 0.1941(8) 0.8845(2) 0.0547(10) Uani 1 1 d .
H5A' H 0.5777 0.2220 0.8816 0.082 Uiso 1 1 calc R
C6A C 0.3297(4) 0.3753(13) 0.8603(3) 0.0581(16) Uani 1 1 d .
H6A H 0.2895 0.5496 0.8553 0.070 Uiso 1 1 calc R
C7A C 0.2857(5) 0.2230(19) 0.9455(4) 0.087(2) Uani 1 1 d .
H7A1 H 0.2084 0.1876 0.9348 0.131 Uiso 1 1 calc R
H7A2 H 0.2968 0.3334 1.0014 0.131 Uiso 1 1 calc R
H7A3 H 0.3244 0.0522 0.9538 0.131 Uiso 1 1 calc R
C1B C 0.7941(4) 1.1745(12) 0.7678(4) 0.0495(13) Uani 1 1 d .
O1B O 0.7454(3) 1.0484(9) 0.8286(3) 0.0699(11) Uani 1 1 d .
C2B C 0.7565(4) 1.1647(13) 0.6681(4) 0.0538(14) Uani 1 1 d .
H2B H 0.6903 1.0776 0.6514 0.065 Uiso 1 1 calc R
C3B C 0.8152(4) 1.2778(13) 0.6011(3) 0.0515(14) Uani 1 1 d .
Cl3B Cl 0.76691(13) 1.2764(6) 0.48365(10) 0.0962(7) Uani 1 1 d .
C4B C 0.9244(4) 1.4187(11) 0.6190(3) 0.0461(13) Uani 1 1 d .
H4B H 0.9121 1.6173 0.6218 0.055 Uiso 1 1 calc R
O4B O 0.9983(3) 1.3624(9) 0.5460(3) 0.0642(11) Uani 1 1 d .
H4B' H 1.0044 1.4990 0.5126 0.096 Uiso 1 1 calc R
C5B C 0.9756(4) 1.3243(12) 0.7133(3) 0.0490(13) Uani 1 1 d .
H5B H 1.0412 1.4351 0.7293 0.059 Uiso 1 1 calc R
O5B O 1.0062(3) 1.0394(8) 0.7075(3) 0.0577(10) Uani 1 1 d .
H5B' H 1.0736 1.0265 0.7067 0.086 Uiso 1 1 calc R
C6B C 0.8931(4) 1.3515(13) 0.7915(3) 0.0521(14) Uani 1 1 d .
H6B H 0.8676 1.5425 0.7913 0.062 Uiso 1 1 calc R
C7B C 0.9430(5) 1.291(2) 0.8917(4) 0.091(2) Uani 1 1 d .
H7B1 H 0.8871 1.3128 0.9375 0.137 Uiso 1 1 calc R
H7B2 H 1.0024 1.4170 0.9059 0.137 Uiso 1 1 calc R
H7B3 H 0.9706 1.1065 0.8941 0.137 Uiso 1 1 calc R

loop_
_atom_site_aniso_label
_atom_site_aniso_U_11
_atom_site_aniso_U_22
_atom_site_aniso_U_33
_atom_site_aniso_U_23
_atom_site_aniso_U_13
_atom_site_aniso_U_12
C1A 0.045(3) 0.053(4) 0.070(3) 0.000(3) -0.022(3) 0.010(3)
O1A 0.061(2) 0.081(4) 0.104(3) 0.008(3) -0.026(2) -0.014(3)
C2A 0.074(3) 0.057(4) 0.046(3) -0.005(3) -0.018(3) 0.011(4)
C3A 0.052(3) 0.042(3) 0.053(3) 0.001(3) -0.006(2) 0.007(3)
Cl3A 0.0906(11) 0.1143(17) 0.0636(8) 0.0177(10) 0.0054(8) 0.0029(12)
C4A 0.052(3) 0.037(3) 0.060(3) -0.009(3) -0.010(2) 0.005(3)
O4A 0.0482(19) 0.058(3) 0.091(3) 0.000(3) -0.0070(19) -0.003(2)
C5A 0.051(3) 0.043(3) 0.051(3) -0.016(3) -0.004(2) 0.008(3)
O5A 0.0515(18) 0.058(3) 0.0537(18) 0.0015(19) -0.0076(16) 0.007(2)
C6A 0.048(3) 0.062(4) 0.065(3) -0.007(3) 0.003(2) 0.011(3)
C7A 0.070(4) 0.110(7) 0.083(4) -0.006(5) 0.018(3) -0.009(5)
C1B 0.041(2) 0.046(3) 0.062(3) 0.007(3) 0.006(2) 0.006(3)
O1B 0.058(2) 0.068(3) 0.085(2) 0.018(3) 0.0134(19) -0.001(2)
C2B 0.031(2) 0.055(4) 0.074(3) -0.005(3) -0.007(2) -0.006(3)
C3B 0.047(3) 0.051(4) 0.057(3) -0.003(3) -0.004(2) 0.010(3)
Cl3B 0.0781(10) 0.145(2) 0.0633(8) -0.0120(11) -0.0199(7) 0.0215(12)
C4B 0.053(3) 0.029(3) 0.057(3) -0.003(3) 0.010(2) 0.000(3)
O4B 0.070(2) 0.053(3) 0.072(2) 0.003(2) 0.0275(19) 0.003(2)
C5B 0.039(2) 0.035(3) 0.072(3) -0.006(3) -0.004(2) -0.006(3)
O5B 0.0374(17) 0.042(2) 0.093(3) -0.001(2) -0.0036(17) 0.0040(18)
C6B 0.050(3) 0.051(4) 0.055(3) -0.008(3) 0.001(2) -0.004(3)
C7B 0.085(4) 0.124(7) 0.063(3) -0.010(5) -0.012(3) -0.004(5)

loop_
_atom_type_symbol
_atom_type_description
_atom_type_scat_dispersion_real
_atom_type_scat_dispersion_imag
_atom_type_scat_source
C C 0.0033 0.0016 'International Tables Vol C Tables 4.2.6.8 and 6.1.1.4'
H H 0.0000 0.0000 'International Tables Vol C Tables 4.2.6.8 and 6.1.1.4'
O O 0.0106 0.0060 'International Tables Vol C Tables 4.2.6.8 and 6.1.1.4'
Cl Cl 0.1484 0.1585 'International Tables Vol C Tables 4.2.6.8 and 6.1.1.4'

loop_
_geom_angle_atom_site_label_1
_geom_angle_atom_site_label_2
_geom_angle_atom_site_label_3
_geom_angle
O1A C1A C2A 121.6(5)
O1A C1A C6A 121.8(5)
C2A C1A C6A 116.5(5)
C3A C2A C1A 122.5(5)
C3A C2A H2A 118.8
C1A C2A H2A 118.8
C2A C3A C4A 123.8(5)
C2A C3A Cl3A 120.6(4)
C4A C3A Cl3A 115.6(4)
O4A C4A C3A 109.6(4)
O4A C4A C5A 108.2(4)
C3A C4A C5A 112.4(5)
O4A C4A H4A 108.9
C3A C4A H4A 108.9
C5A C4A H4A 108.9
C4A O4A H4A' 109.5
O5A C5A C4A 110.7(4)
O5A C5A C6A 106.9(5)
C4A C5A C6A 112.7(4)
O5A C5A H5A 108.8
C4A C5A H5A 108.8
C6A C5A H5A 108.8
C5A O5A H5A' 109.5
C1A C6A C7A 113.0(6)
C1A C6A C5A 109.8(4)
C7A C6A C5A 113.1(4)
C1A C6A H6A 106.8
C7A C6A H6A 106.8
C5A C6A H6A 106.8
C6A C7A H7A1 109.5
C6A C7A H7A2 109.5
H7A1 C7A H7A2 109.5
C6A C7A H7A3 109.5
H7A1 C7A H7A3 109.5
H7A2 C7A H7A3 109.5
O1B C1B C2B 121.1(5)
O1B C1B C6B 122.2(4)
C2B C1B C6B 116.7(4)
C3B C2B C1B 121.1(4)
C3B C2B H2B 119.5
C1B C2B H2B 119.5
C2B C3B C4B 124.4(4)
C2B C3B Cl3B 120.5(4)
C4B C3B Cl3B 115.0(4)
O4B C4B C3B 111.6(4)
O4B C4B C5B 109.2(4)
C3B C4B C5B 109.6(4)
O4B C4B H4B 108.8
C3B C4B H4B 108.8
C5B C4B H4B 108.8
C4B O4B H4B' 109.5
O5B C5B C4B 109.9(4)
O5B C5B C6B 107.6(5)
C4B C5B C6B 110.5(4)
O5B C5B H5B 109.6
C4B C5B H5B 109.6
C6B C5B H5B 109.6
C5B O5B H5B' 109.5
C1B C6B C5B 109.2(4)
C1B C6B C7B 112.1(5)
C5B C6B C7B 113.7(4)
C1B C6B H6B 107.2
C5B C6B H6B 107.2
C7B C6B H6B 107.2
C6B C7B H7B1 109.5
C6B C7B H7B2 109.5
H7B1 C7B H7B2 109.5
C6B C7B H7B3 109.5
H7B1 C7B H7B3 109.5
H7B2 C7B H7B3 109.5

loop_
_geom_bond_atom_site_label_1
_geom_bond_atom_site_label_2
_geom_bond_distance
C1A O1A 1.227(7)
C1A C2A 1.464(8)
C1A C6A 1.519(7)
C2A C3A 1.314(8)
C2A H2A 0.9300
C3A C4A 1.496(7)
C3A Cl3A 1.726(5)
C4A O4A 1.418(5)
C4A C5A 1.507(7)
C4A H4A 0.9800
O4A H4A' 0.8200
C5A O5A 1.428(6)
C5A C6A 1.537(7)
C5A H5A 0.9800
O5A H5A' 0.8200
C6A C7A 1.526(8)
C6A H6A 0.9800
C7A H7A1 0.9600
C7A H7A2 0.9600
C7A H7A3 0.9600
C1B O1B 1.225(6)
C1B C2B 1.461(7)
C1B C6B 1.504(7)
C2B C3B 1.325(7)
C2B H2B 0.9300
C3B C4B 1.504(7)
C3B Cl3B 1.735(5)
C4B O4B 1.418(6)
C4B C5B 1.515(7)
C4B H4B 0.9800
O4B H4B' 0.8200
C5B O5B 1.439(7)
C5B C6B 1.525(6)
C5B H5B 0.9800
O5B H5B' 0.8200
C6B C7B 1.542(7)
C6B H6B 0.9800
C7B H7B1 0.9600
C7B H7B2 0.9600
C7B H7B3 0.9600

loop_
_geom_torsion_atom_site_label_1
_geom_torsion_atom_site_label_2
_geom_torsion_atom_site_label_3
_geom_torsion_atom_site_label_4
_geom_torsion
O1A C1A C2A C3A -171.1(5)
C6A C1A C2A C3A 11.6(8)
C1A C2A C3A C4A -0.2(9)
C1A C2A C3A Cl3A -177.1(5)
C2A C3A C4A O4A 137.2(5)
Cl3A C3A C4A O4A -45.7(6)
C2A C3A C4A C5A 16.8(7)
Cl3A C3A C4A C5A -166.1(4)
O4A C4A C5A O5A -45.5(5)
C3A C4A C5A O5A 75.7(5)
O4A C4A C5A C6A -165.1(4)
C3A C4A C5A C6A -44.0(6)
O1A C1A C6A C7A 17.6(7)
C2A C1A C6A C7A -165.1(5)
O1A C1A C6A C5A 145.0(5)
C2A C1A C6A C5A -37.7(7)
O5A C5A C6A C1A -67.5(6)
C4A C5A C6A C1A 54.3(6)
O5A C5A C6A C7A 59.8(6)
C4A C5A C6A C7A -178.4(5)
O1B C1B C2B C3B -173.1(5)
C6B C1B C2B C3B 8.3(8)
C1B C2B C3B C4B 1.4(9)
C1B C2B C3B Cl3B -177.4(4)
C2B C3B C4B O4B 141.7(5)
Cl3B C3B C4B O4B -39.4(6)
C2B C3B C4B C5B 20.5(8)
Cl3B C3B C4B C5B -160.6(4)
O4B C4B C5B O5B -54.9(5)
C3B C4B C5B O5B 67.7(5)
O4B C4B C5B C6B -173.5(4)
C3B C4B C5B C6B -50.9(6)
O1B C1B C6B C5B 142.7(5)
C2B C1B C6B C5B -38.7(7)
O1B C1B C6B C7B 15.9(8)
C2B C1B C6B C7B -165.6(5)
O5B C5B C6B C1B -59.3(5)
C4B C5B C6B C1B 60.7(6)
O5B C5B C6B C7B 66.7(6)
C4B C5B C6B C7B -173.3(6)
